data_1526217
loop_
_publ_author_name
'Park, S.-H.'
'Daniels, P.'
'Gies, H.'

_publ_section_title
;
 RUB-23: a new microporous lithosilicate containing spiro-5 building units
;
_journal_name_full 'Microporous and Mesoporous Materials'
_journal_page_first 129
_journal_page_last 143
_journal_volume 37
_journal_year 2000
_chemical_formula_sum 'Cs9.94 Li8 O96 Si40'
_chemical_name_systematic 'Cs10 (Li11 H3) (Li8 Si40 O96) (H2 O)12'
_space_group_IT_number 4
_symmetry_space_group_name_Hall 'P 2yb'
_symmetry_space_group_name_H-M 'P 1 21 1'
_cell_angle_alpha 90
_cell_angle_beta 118.6
_cell_angle_gamma 90
_cell_formula_units_Z 1
_cell_length_a 24.45
_cell_length_b 10.335
_cell_length_c 12.21
_cell_volume 2708.888
_citation_journal_id_ASTM MIMMFJ
_cod_data_source_file Park_MIMMFJ_2000_236.cif
_cod_data_source_block Cs9.94Li8O96Si40
_cod_database_code 1526217

loop_
_symmetry_equiv_pos_as_xyz
x,y,z
-x,y+1/2,-z

loop_
_atom_site_label
_atom_site_type_symbol
_atom_site_fract_x
_atom_site_fract_y
_atom_site_fract_z
_atom_site_occupancy
_atom_site_U_iso_or_equiv
O12 O-2 0.057 0.273 0.867 1 0.0
O42 O-2 0.129 0.883 0.057 1 0.0
Li3 Li+1 0.991 0.376 0.486 1 0.0
O7 O-2 0.313 0.495 0.734 1 0.0
O35 O-2 0.184 0.75 0.948 1 0.0
Si19 Si+4 0.186 0.105 0.373 1 0.0
O17 O-2 0.286 0.045 0.712 1 0.0
O4 O-2 0.24 0.401 0.518 1 0.0
O39 O-2 0.525 0.634 0.259 1 0.0
O11 O-2 0.141 0.389 0.059 1 0.0
Si3 Si+4 0.365 0.757 0.003 1 0.0
O18 O-2 0.062 0.711 0.888 1 0.0
Si6 Si+4 0.369 0.249 0.023 1 0.0
O24 O-2 0.023 0.385 0.245 1 0.0
O26 O-2 0.529 0.748 0.628 1 0.0
Li1 Li+1 0.247 0.128 0.005 1 0.0
Si4 Si+4 0.129 0.267 0.975 1 0.0
O41 O-2 0.239 0.016 0.116 1 0.0
O30 O-2 0.178 0.252 0.923 1 0.0
O44 O-2 0.058 0.013 0.5 1 0.0
O1 O-2 0.129 0.492 0.362 1 0.0
O10 O-2 0.438 0.763 0.107 1 0.0
Si1 Si+4 0.187 0.405 0.374 1 0.0
Si11 Si+4 0.988 0.242 0.254 1 0.0
Si7 Si+4 0.189 0.502 0.142 1 0.0
Si8 Si+4 0.133 0.741 0.995 1 0.0
O14 O-2 0.37 0.023 0.63 1 0.0
O3 O-2 0.206 0.495 0.288 1 0.0
Si9 Si+4 0.06 0.497 0.347 1 0.0
Si12 Si+4 0.488 0.765 0.253 1 0.0
O43 O-2 0.357 0.884 0.915 1 0.0
O13 O-2 0.142 0.037 0.423 1 0.0
Si2 Si+4 0.312 0.406 0.625 1 0.0
O15 O-2 0.439 0.218 0.131 1 0.0
O48 O-2 0.36 0.134 0.916 1 0.0
Si14 Si+4 0.501 0.752 0.723 1 0.0
Cs4 Cs+1 0.156 0.245 0.675 0.74 0.0
O40 O-2 0.125 0.13 0.052 1 0.0
O45 O-2 0.25 0.013 0.881 1 0.0
O2 O-2 0.168 0.255 0.337 1 0.0
O8 O-2 0.033 0.129 0.284 1 0.0
Cs8 Cs+1 0.167 0.747 0.693 0.25 0.0
Li4 Li+1 0.494 0.881 0.498 1 0.0
O36 O-2 0.319 0.766 0.062 1 0.0
Si20 Si+4 0.312 0.106 0.624 1 0.0
O28 O-2 0.245 0.507 0.107 1 0.0
O31 O-2 0.444 0.504 0.508 1 0.0
O9 O-2 0.36 0.641 0.916 1 0.0
O5 O-2 0.33 0.256 0.662 1 0.0
O29 O-2 0.024 0.258 0.623 1 0.0
Si18 Si+4 0.173 0.011 0.118 1 0.0
O23 O-2 0.457 0.629 0.702 1 0.0
O22 O-2 0.369 0.391 0.966 1 0.0
Si13 Si+4 0 0.26 0.726 1 0.0
O32 O-2 0.055 0.495 0.474 1 0.0
O21 O-2 0.458 0.384 0.723 1 0.0
O20 O-2 0.257 0.09 0.483 1 0.0
Si17 Si+4 0.069 0.013 0.38 1 0.0
O33 O-2 0.957 0.258 0.343 1 0.0
O46 O-2 0.947 0.375 0.703 1 0.0
Cs2 Cs+1 0.498 0.012 0.004 1 0.0
Cs1 Cs+1 -0.003 0.004 0.006 1 0.0
Cs6 Cs+1 0.176 0.735 0.347 0.36 0.0
Si10 Si+4 0.428 0.5 0.621 1 0.0
Cs7 Cs+1 0.332 0.729 0.307 0.17 0.0
O16 O-2 0.154 0.641 0.113 1 0.0
O38 O-2 0.464 0.88 0.728 1 0.0
O27 O-2 0.261 0.505 0.888 1 0.0
O6 O-2 0.354 0.494 0.582 1 0.0
Cs3 Cs+1 0.343 0.261 0.325 0.82 0.0
Si15 Si+4 0.31 0.017 0.859 1 0.0
Si16 Si+4 0.439 0.006 0.647 1 0.0
O19 O-2 0.028 0.628 0.271 1 0.0
O47 O-2 0.18 0.02 0.256 1 0.0
O34 O-2 0.319 0.239 0.073 1 0.0
Si5 Si+4 0.324 0.504 0.876 1 0.0
O25 O-2 0.457 0.781 0.343 1 0.0
Cs5 Cs+1 0.333 0.745 0.664 0.63 0.0
O37 O-2 0.441 0.013 0.517 1 0.0
Li2 Li+1 0.251 0.622 0.002 1 0.0
